data_4026670
loop_
_publ_author_name
'Brett D. Schwartz'
'Lorenzo V. White'
'Martin G. Banwell'
'Anthony C. Willis'

_publ_contact_author_address
;
Research School of Chemistry,
Australian National University,
Canberra, ACT 0200, Australia
;
_publ_contact_author_email 'mgb@rsc.anu.edu.au '
_publ_contact_author_fax ' 61 2 6125 8114 '
_publ_contact_author_name 'Martin G. Banwell'
_publ_contact_author_phone ' 61 2 6125 8202 '
_publ_section_title
;
 Structure of the Lycorinine Alkaloid Nobilisitine A
;
_journal_name_full 'Journal of Organic Chemistry'
_journal_page_first 8560
_journal_page_last 8563
_journal_paper_doi 10.1021/jo2016899
_journal_volume 76
_journal_year 2011
_chemical_absolute_configuration syn
_chemical_compound_source local
_chemical_formula_moiety 'C17 H19 N O5'
_chemical_formula_sum 'C17 H19 N O5'
_chemical_formula_weight 317.34
_space_group_IT_number 19
_symmetry_cell_setting orthorhombic
_symmetry_space_group_name_Hall 'P 2ac 2ab'
_symmetry_space_group_name_H-M 'P 21 21 21'
_atom_sites_solution_hydrogens geom
_atom_sites_solution_primary direct
_audit_creation_date 11-08-05
_audit_creation_method CRYSTALS_ver_14.11
_audit_update_record
;
2011-08-05 - Report on C17 H19 N O5
             by Anthony C. Willis
             for   Brett Schwartz and Martin Banwell

2011-08-05 - passes checkcif tests with no warnings  
;
_cell_angle_alpha 90
_cell_angle_beta 90
_cell_angle_gamma 90
_cell_formula_units_Z 4
_cell_length_a 7.2268(3)
_cell_length_b 9.4022(3)
_cell_length_c 22.4907(9)
_cell_measurement_reflns_used 44916
_cell_measurement_temperature 200
_cell_measurement_theta_max 27.5
_cell_measurement_theta_min 2.6
_cell_volume 1528.19(10)
_computing_cell_refinement 'DENZO/SCALEPACK (Otwinowski & Minor, 1997)'
_computing_data_collection 'COLLECT (Nonius, 2001).'
_computing_data_reduction 'DENZO/SCALEPACK (Otwinowski & Minor, 1997)'
_computing_molecular_graphics
; 
ORTEP-II (Johnson 1976) in teXsan (MSC, 1992-1997)
;
_computing_publication_material 'CRYSTALS (Betteridge et al., 2003)'
_computing_structure_refinement 'CRYSTALS (Betteridge et al., 2003)'
_computing_structure_solution 'SIR92 (Altomare et al., 1994)'
_diffrn_ambient_temperature 200
_diffrn_measured_fraction_theta_full 0.996
_diffrn_measured_fraction_theta_max 0.996
_diffrn_measurement_device Area
_diffrn_measurement_device_type 'Nonius KappaCCD'
_diffrn_measurement_method ' \f and \w scans with CCD '
_diffrn_radiation_monochromator graphite
_diffrn_radiation_type 'Mo K\a'
_diffrn_radiation_wavelength 0.71073
_diffrn_reflns_av_R_equivalents 0.064
_diffrn_reflns_limit_h_max 9
_diffrn_reflns_limit_h_min -9
_diffrn_reflns_limit_k_max 12
_diffrn_reflns_limit_k_min -12
_diffrn_reflns_limit_l_max 29
_diffrn_reflns_limit_l_min -29
_diffrn_reflns_number 17157
_diffrn_reflns_theta_full 27.466
_diffrn_reflns_theta_max 27.466
_diffrn_reflns_theta_min 2.824
_diffrn_standards_number 0
_exptl_absorpt_coefficient_mu 0.102
_exptl_absorpt_correction_T_max 0.99
_exptl_absorpt_correction_T_min 0.81
_exptl_absorpt_correction_type multi-scan
_exptl_absorpt_process_details 'DENZO/SCALEPACK (Otwinowski & Minor, 1997)'
_exptl_crystal_colour colourless
_exptl_crystal_density_diffrn 1.379
_exptl_crystal_description block
_exptl_crystal_F_000 672
_exptl_crystal_size_max 0.220
_exptl_crystal_size_mid 0.130
_exptl_crystal_size_min 0.120
_refine_diff_density_max 0.22
_refine_diff_density_min -0.22
_refine_ls_abs_structure_details
;
The enantiomer has been assigned by reference to an unchanging chiral
centre in the synthetic procedure.
;
_refine_ls_extinction_method none
_refine_ls_goodness_of_fit_ref 0.9969
_refine_ls_hydrogen_treatment mixed
_refine_ls_matrix_type full
_refine_ls_number_parameters 211
_refine_ls_number_reflns 2029
_refine_ls_number_restraints 0
_refine_ls_R_factor_all 0.0444
_refine_ls_R_factor_gt 0.0341
_refine_ls_shift/su_max 0.0035176
_refine_ls_shift/su_mean 0.0005457
_refine_ls_structure_factor_coef Fsqd
_refine_ls_weighting_details
;
 Method= Modified Sheldrick 
 w=1/[\s^2^(F^2^) + ( 0.04P)^2^ + 0.25P] 
 ,where P=(max(Fo^2^,0) + 2Fc^2^)/3 
;
_refine_ls_weighting_scheme calc
_refine_ls_wR_factor_all 0.0811
_refine_ls_wR_factor_gt 0.0758
_refine_ls_wR_factor_ref 0.0811
_reflns_limit_h_max 9
_reflns_limit_h_min 0
_reflns_limit_k_max 12
_reflns_limit_k_min 0
_reflns_limit_l_max 29
_reflns_limit_l_min 0
_reflns_number_gt 1724
_reflns_number_total 2030
_reflns_threshold_expression I>2.0\s(I)
_oxford_diffrn_Wilson_B_factor 3.15
_oxford_diffrn_Wilson_scale 1.77
_oxford_refine_ls_r_factor_ref 0.0444
_oxford_refine_ls_scale 0.715(2)
_oxford_reflns_number_all 2029
_oxford_reflns_threshold_expression_ref I>-10.0\s(I)
_oxford_structure_analysis_title '8051102 ban1128'
_cod_data_source_file jo2016899_si_002.cif
_cod_data_source_block ban1128
_cod_original_sg_symbol_H-M 'P 21 21 21 '
_cod_database_code 4026670

loop_
_symmetry_equiv_pos_as_xyz
x,y,z
x+1/2,-y+1/2,-z
-x,y+1/2,-z+1/2
-x+1/2,-y,z+1/2

loop_
_atom_site_label
_atom_site_type_symbol
_atom_site_fract_x
_atom_site_fract_y
_atom_site_fract_z
_atom_site_U_iso_or_equiv
_atom_site_occupancy
_atom_site_adp_type
_atom_site_refinement_flags_posn
N1 N 0.2312(2) 0.53549(17) 0.67599(6) 0.0331 1.0000 Uani .
C2 C 0.0919(3) 0.5915(2) 0.71829(10) 0.0424 1.0000 Uani .
C3 C 0.1700(4) 0.7346(2) 0.73591(9) 0.0455 1.0000 Uani .
C4 C 0.2343(3) 0.7926(2) 0.67565(9) 0.0398 1.0000 Uani .
C5 C 0.3516(3) 0.9277(2) 0.67528(9) 0.0449 1.0000 Uani .
C6 C 0.5562(3) 0.9048(2) 0.68724(8) 0.0386 1.0000 Uani .
C7 C 0.6335(3) 0.7892(2) 0.64674(8) 0.0342 1.0000 Uani .
C8 C 0.5353(3) 0.6486(2) 0.65522(7) 0.0301 1.0000 Uani .
C9 C 0.3231(3) 0.6598(2) 0.64676(8) 0.0324 1.0000 Uani .
C10 C 0.1510(3) 0.4338(3) 0.63346(9) 0.0469 1.0000 Uani .
C11 C 0.6186(3) 0.5430(2) 0.61211(8) 0.0307 1.0000 Uani .
C12 C 0.6305(3) 0.3979(2) 0.62585(8) 0.0343 1.0000 Uani .
C13 C 0.7037(3) 0.3112(2) 0.58304(8) 0.0349 1.0000 Uani .
O14 O 0.7320(3) 0.16788(15) 0.58674(6) 0.0486 1.0000 Uani .
C15 C 0.7901(4) 0.1246(2) 0.52866(10) 0.0532 1.0000 Uani .
O16 O 0.8353(2) 0.25032(17) 0.49560(7) 0.0491 1.0000 Uani .
C17 C 0.7651(3) 0.3614(2) 0.52853(8) 0.0358 1.0000 Uani .
C18 C 0.7567(3) 0.5021(2) 0.51411(8) 0.0375 1.0000 Uani .
C19 C 0.6797(3) 0.5934(2) 0.55725(8) 0.0335 1.0000 Uani .
C20 C 0.6555(3) 0.7449(2) 0.54149(8) 0.0382 1.0000 Uani .
O21 O 0.6146(2) 0.83852(14) 0.58561(5) 0.0383 1.0000 Uani .
O22 O 0.5894(2) 0.85390(16) 0.74618(6) 0.0468 1.0000 Uani .
O23 O 0.6657(3) 0.79104(15) 0.49125(6) 0.0550 1.0000 Uani .
H21 H 0.0782 0.5261 0.7527 0.0505 1.0000 Uiso R
H22 H -0.0304 0.6018 0.6989 0.0508 1.0000 Uiso R
H31 H 0.2783 0.7231 0.7630 0.0542 1.0000 Uiso R
H32 H 0.0763 0.7956 0.7552 0.0557 1.0000 Uiso R
H41 H 0.1195 0.8129 0.6533 0.0475 1.0000 Uiso R
H51 H 0.3009 0.9965 0.7040 0.0537 1.0000 Uiso R
H52 H 0.3381 0.9707 0.6350 0.0542 1.0000 Uiso R
H61 H 0.6229 0.9973 0.6796 0.0447 1.0000 Uiso R
H71 H 0.7679 0.7784 0.6543 0.0396 1.0000 Uiso R
H81 H 0.5590 0.6164 0.6962 0.0361 1.0000 Uiso R
H91 H 0.2952 0.6590 0.6035 0.0380 1.0000 Uiso R
H101 H 0.2469 0.3962 0.6059 0.0685 1.0000 Uiso R
H102 H 0.0944 0.3523 0.6552 0.0693 1.0000 Uiso R
H103 H 0.0553 0.4807 0.6098 0.0698 1.0000 Uiso R
H121 H 0.5904 0.3590 0.6628 0.0406 1.0000 Uiso R
H151 H 0.8983 0.0648 0.5322 0.0645 1.0000 Uiso R
H152 H 0.6884 0.0696 0.5085 0.0648 1.0000 Uiso R
H181 H 0.8013 0.5387 0.4766 0.0451 1.0000 Uiso R
H221 H 0.637(4) 0.928(3) 0.7697(12) 0.0696 1.0000 Uiso .

loop_
_atom_site_aniso_label
_atom_site_aniso_U_11
_atom_site_aniso_U_22
_atom_site_aniso_U_33
_atom_site_aniso_U_23
_atom_site_aniso_U_13
_atom_site_aniso_U_12
N1 0.0327(9) 0.0370(8) 0.0296(7) -0.0009(7) 0.0008(7) -0.0029(8)
C2 0.0368(12) 0.0491(12) 0.0411(11) 0.0055(9) 0.0078(9) 0.0018(11)
C3 0.0531(14) 0.0433(12) 0.0403(10) -0.0017(9) 0.0150(10) 0.0053(11)
C4 0.0404(11) 0.0416(10) 0.0374(10) 0.0039(9) 0.0039(10) 0.0086(10)
C5 0.0611(15) 0.0367(11) 0.0369(10) 0.0019(9) 0.0072(11) 0.0063(11)
C6 0.0534(13) 0.0351(10) 0.0274(9) -0.0004(8) 0.0014(9) -0.0078(10)
C7 0.0385(11) 0.0384(10) 0.0256(8) 0.0006(8) 0.0004(8) -0.0041(9)
C8 0.0349(10) 0.0346(10) 0.0210(7) 0.0022(8) 0.0008(7) -0.0003(9)
C9 0.0354(10) 0.0377(10) 0.0241(8) 0.0029(8) -0.0024(8) 0.0009(9)
C10 0.0444(13) 0.0563(14) 0.0401(11) -0.0049(10) -0.0022(9) -0.0148(12)
C11 0.0309(10) 0.0352(9) 0.0258(8) -0.0003(8) -0.0004(8) -0.0015(9)
C12 0.0383(11) 0.0374(10) 0.0271(8) 0.0029(8) 0.0026(8) -0.0007(9)
C13 0.0362(11) 0.0334(10) 0.0352(9) -0.0001(8) 0.0026(8) -0.0008(9)
O14 0.0691(11) 0.0337(7) 0.0430(8) -0.0001(6) 0.0132(8) 0.0053(8)
C15 0.0724(18) 0.0380(11) 0.0493(12) -0.0047(10) 0.0202(13) 0.0031(12)
O16 0.0653(11) 0.0383(7) 0.0437(7) -0.0073(6) 0.0183(7) 0.0004(8)
C17 0.0384(11) 0.0381(10) 0.0309(9) -0.0061(8) 0.0052(8) -0.0027(10)
C18 0.0441(12) 0.0412(10) 0.0274(9) -0.0002(8) 0.0081(9) -0.0056(10)
C19 0.0375(11) 0.0346(10) 0.0285(9) 0.0005(7) 0.0025(8) -0.0034(9)
C20 0.0479(12) 0.0378(10) 0.0289(8) 0.0006(8) 0.0079(9) -0.0021(10)
O21 0.0549(9) 0.0343(7) 0.0256(6) 0.0014(5) 0.0057(6) -0.0011(7)
O22 0.0700(11) 0.0422(8) 0.0281(6) -0.0025(6) -0.0030(7) -0.0104(8)
O23 0.0897(14) 0.0458(9) 0.0296(7) 0.0072(6) 0.0141(8) 0.0040(9)

loop_
_atom_type_symbol
_atom_type_scat_dispersion_real
_atom_type_scat_dispersion_imag
_atom_type_scat_Cromer_Mann_a1
_atom_type_scat_Cromer_Mann_b1
_atom_type_scat_Cromer_Mann_a2
_atom_type_scat_Cromer_Mann_b2
_atom_type_scat_Cromer_Mann_a3
_atom_type_scat_Cromer_Mann_b3
_atom_type_scat_Cromer_Mann_a4
_atom_type_scat_Cromer_Mann_b4
_atom_type_scat_Cromer_Mann_c
_atom_type_scat_source
C 0.0033 0.0016 2.3100 20.8439 1.0200 10.2075 1.5886 0.5687 0.8650 51.6512 0.2156 'International Tables Vol C 4.2.6.8 and 6.1.1.4'
H 0.0000 0.0000 0.4930 10.5109 0.3229 26.1257 0.1402 3.1424 0.0408 57.7998 0.0030 'International Tables Vol C 4.2.6.8 and 6.1.1.4'
N 0.0061 0.0033 12.2126 0.0057 3.1322 9.8933 2.0125 28.9975 1.1663 0.5826 -11.5290 'International Tables Vol C 4.2.6.8 and 6.1.1.4'
O 0.0106 0.0060 3.0485 13.2771 2.2868 5.7011 1.5463 0.3239 0.8670 32.9089 0.2508 'International Tables Vol C 4.2.6.8 and 6.1.1.4'

loop_
_geom_angle_atom_site_label_1
_geom_angle_atom_site_label_2
_geom_angle_atom_site_label_3
_geom_angle
_geom_angle_publ_flag
C2 N1 C9 107.83(14) yes
C2 N1 C10 112.40(18) yes
C9 N1 C10 113.37(15) yes
N1 C2 C3 103.37(17) yes
N1 C2 H21 110.4 no
C3 C2 H21 112.6 no
N1 C2 H22 111.0 no
C3 C2 H22 111.2 no
H21 C2 H22 108.4 no
C2 C3 C4 101.42(17) yes
C2 C3 H31 110.9 no
C4 C3 H31 109.9 no
C2 C3 H32 112.1 no
C4 C3 H32 113.0 no
H31 C3 H32 109.4 no
C3 C4 C5 117.96(18) yes
C3 C4 C9 102.12(15) yes
C5 C4 C9 116.04(18) yes
C3 C4 H41 105.3 no
C5 C4 H41 107.6 no
C9 C4 H41 106.9 no
C4 C5 C6 114.92(17) yes
C4 C5 H51 109.6 no
C6 C5 H51 109.8 no
C4 C5 H52 106.7 no
C6 C5 H52 108.3 no
H51 C5 H52 107.1 no
C5 C6 C7 110.64(18) yes
C5 C6 O22 112.05(17) yes
C7 C6 O22 104.71(16) yes
C5 C6 H61 108.2 no
C7 C6 H61 109.8 no
O22 C6 H61 111.5 no
C6 C7 C8 112.07(16) yes
C6 C7 O21 107.59(16) yes
C8 C7 O21 110.67(15) yes
C6 C7 H71 109.3 no
C8 C7 H71 110.5 no
O21 C7 H71 106.6 no
C7 C8 C9 112.96(17) yes
C7 C8 C11 107.82(15) yes
C9 C8 C11 111.07(16) yes
C7 C8 H81 107.8 no
C9 C8 H81 107.9 no
C11 C8 H81 109.2 no
C4 C9 C8 114.43(17) yes
C4 C9 N1 105.16(15) yes
C8 C9 N1 109.45(15) yes
C4 C9 H91 109.4 no
C8 C9 H91 108.7 no
N1 C9 H91 109.5 no
N1 C10 H101 111.2 no
N1 C10 H102 110.1 no
H101 C10 H102 108.5 no
N1 C10 H103 109.8 no
H101 C10 H103 108.2 no
H102 C10 H103 108.9 no
C8 C11 C12 121.47(16) yes
C8 C11 C19 118.07(17) yes
C12 C11 C19 120.45(18) yes
C11 C12 C13 116.67(18) yes
C11 C12 H121 123.2 no
C13 C12 H121 120.1 no
C12 C13 O14 127.11(18) yes
C12 C13 C17 122.89(18) yes
O14 C13 C17 109.98(17) yes
C13 O14 C15 105.59(15) yes
O14 C15 O16 107.82(16) yes
O14 C15 H151 109.1 no
O16 C15 H151 109.8 no
O14 C15 H152 110.0 no
O16 C15 H152 110.9 no
H151 C15 H152 109.2 no
C15 O16 C17 105.20(15) yes
C13 C17 O16 109.60(17) yes
C13 C17 C18 121.75(18) yes
O16 C17 C18 128.63(17) yes
C17 C18 C19 116.40(17) yes
C17 C18 H181 122.5 no
C19 C18 H181 121.1 no
C18 C19 C11 121.84(18) yes
C18 C19 C20 117.92(17) yes
C11 C19 C20 120.16(17) yes
C19 C20 O21 118.35(16) yes
C19 C20 O23 124.14(18) yes
O21 C20 O23 117.48(18) yes
C7 O21 C20 117.51(15) yes
C6 O22 H221 109.6(16) no

loop_
_geom_bond_atom_site_label_1
_geom_bond_atom_site_label_2
_geom_bond_distance
_geom_bond_publ_flag
N1 C2 1.481(3) yes
N1 C9 1.497(2) yes
N1 C10 1.471(3) yes
C2 C3 1.512(3) yes
C2 H21 0.994 no
C2 H22 0.991 no
C3 C4 1.533(3) yes
C3 H31 0.997 no
C3 H32 0.988 no
C4 C5 1.527(3) yes
C4 C9 1.547(3) yes
C4 H41 0.989 no
C5 C6 1.518(3) yes
C5 H51 0.985 no
C5 H52 0.997 no
C6 C7 1.524(3) yes
C6 O22 1.429(2) yes
C6 H61 1.009 no
C7 C8 1.512(3) yes
C7 O21 1.458(2) yes
C7 H71 0.991 no
C8 C9 1.549(3) yes
C8 C11 1.513(3) yes
C8 H81 0.986 no
C9 H91 0.994 no
C10 H101 0.995 no
C10 H102 0.996 no
C10 H103 0.978 no
C11 C12 1.402(3) yes
C11 C19 1.394(3) yes
C12 C13 1.368(3) yes
C12 H121 0.952 no
C13 O14 1.365(2) yes
C13 C17 1.387(3) yes
O14 C15 1.431(2) yes
C15 O16 1.434(3) yes
C15 H151 0.967 no
C15 H152 1.006 no
O16 C17 1.377(2) yes
C17 C18 1.364(3) yes
C18 C19 1.410(3) yes
C18 H181 0.967 no
C19 C20 1.478(3) yes
C20 O21 1.359(2) yes
C20 O23 1.213(2) yes
O22 H221 0.94(3) no

loop_
_geom_contact_atom_site_label_1
_geom_contact_atom_site_label_2
_geom_contact_distance
_geom_contact_site_symmetry_2
_geom_contact_publ_flag
O14 O21 3.211(2) 1_545 no
O14 O16 3.499(2) 2_456 no
O14 C6 3.583(2) 1_545 no
O16 C13 3.248(2) 2_556 no
O16 C17 3.323(3) 2_556 no
O16 C15 3.533(3) 2_556 no
O21 C15 3.238(2) 1_565 no
O22 N1 2.768(2) 3_656 no
O22 C2 3.307(2) 3_656 no
O22 C12 3.314(2) 3_656 no
O22 C10 3.378(2) 3_656 no
O23 C9 3.338(2) 2_566 no
O23 C15 3.369(2) 1_565 no
O23 C18 3.540(3) 2_466 no

loop_
_geom_hbond_atom_site_label_D
_geom_hbond_atom_site_label_H
_geom_hbond_atom_site_label_A
_geom_hbond_site_symmetry_A
_geom_hbond_angle_DHA
_geom_hbond_distance_DH
_geom_hbond_distance_HA
_geom_hbond_distance_DA
_geom_hbond_publ_flag
O22 H221 N1 3_656 165(3) 0.94(3) 1.85(3) 2.768(3) yes

loop_
_geom_torsion_atom_site_label_1
_geom_torsion_atom_site_label_2
_geom_torsion_atom_site_label_3
_geom_torsion_atom_site_label_4
_geom_torsion
_geom_torsion_publ_flag
O14 C13 C12 C11 178.7(2) no
O14 C13 C17 O16 -0.1(2) no
O14 C13 C17 C18 -178.4(2) no
O14 C15 O16 C17 -13.1(2) no
O16 C15 O14 C13 13.1(3) no
O16 C17 C13 C12 178.5(2) no
O16 C17 C18 C19 -178.9(2) no
O21 C7 C6 O22 -176.5(1) no
O21 C7 C6 C5 62.6(2) no
O21 C7 C8 C9 -64.7(2) no
O21 C7 C8 C11 58.4(2) no
O21 C20 C19 C11 15.4(3) no
O21 C20 C19 C18 -167.9(2) no
O22 C6 C5 C4 -65.5(2) no
O22 C6 C7 C8 61.6(2) no
O23 C20 O21 C7 -169.7(2) no
O23 C20 C19 C11 -162.9(2) no
O23 C20 C19 C18 13.9(3) no
N1 C2 C3 C4 43.4(2) no
N1 C9 C4 C3 24.9(2) no
N1 C9 C4 C5 154.6(2) no
N1 C9 C8 C7 -160.1(1) no
N1 C9 C8 C11 78.6(2) no
C2 N1 C9 C4 1.7(2) no
C2 N1 C9 C8 125.1(2) no
C2 C3 C4 C5 -170.2(2) no
C2 C3 C4 C9 -41.7(2) no
C3 C2 N1 C9 -28.2(2) no
C3 C2 N1 C10 -153.9(2) no
C3 C4 C5 C6 82.1(2) no
C3 C4 C9 C8 -95.2(2) no
C4 C5 C6 C7 50.9(2) no
C4 C9 N1 C10 126.8(2) no
C4 C9 C8 C7 -42.4(2) no
C4 C9 C8 C11 -163.7(2) no
C5 C4 C9 C8 34.5(2) no
C5 C6 C7 C8 -59.3(2) no
C6 C5 C4 C9 -39.5(2) no
C6 C7 O21 C20 -172.6(2) no
C6 C7 C8 C9 55.4(2) no
C6 C7 C8 C11 178.5(2) no
C7 O21 C20 C19 12.0(3) no
C7 C8 C11 C12 148.2(2) no
C7 C8 C11 C19 -33.4(2) no
C8 C7 O21 C20 -49.8(2) no
C8 C9 N1 C10 -109.8(2) no
C8 C11 C12 C13 178.3(2) no
C8 C11 C19 C18 -179.1(2) no
C8 C11 C19 C20 -2.5(3) no
C9 C8 C11 C12 -87.6(2) no
C9 C8 C11 C19 90.9(2) no
C11 C12 C13 C17 0.3(3) no
C11 C19 C18 C17 1.1(3) no
C12 C11 C19 C18 -0.7(3) no
C12 C11 C19 C20 176.0(2) no
C12 C13 O14 C15 173.3(2) no
C12 C13 C17 C18 0.2(3) no
C13 C12 C11 C19 -0.1(3) no
C13 C17 O16 C15 8.2(2) no
C13 C17 C18 C19 -0.9(3) no
C15 O14 C13 C17 -8.1(3) no
C15 O16 C17 C18 -173.6(2) no
C17 C18 C19 C20 -175.5(2) no
